data_7059913
loop_
_publ_author_name
'Grguri\'c, Toni'
'Cetina, Mario'
'Petroselli, Manuel'
'Bacchiocchi, Corrado'
'Dzoli\'c, Zoran'
'Cametti, Massimo'

_publ_section_title
;
 Anion binding with biphenyl-bis-urea derivatives: solution and
 solid-state studies
;
_journal_issue 38
_journal_name_full 'New Journal of Chemistry'
_journal_page_first 16294
_journal_page_last 16301
_journal_paper_doi 10.1039/D0NJ03670F
_journal_volume 44
_journal_year 2020
_chemical_formula_moiety 'C26 H22 N4 O2, 2(C16 H36 N), C2 H6 O S, 2(I)'
_chemical_formula_sum 'C60 H100 I2 N6 O3 S'
_chemical_formula_weight 1239.31
_space_group_IT_number 1
_space_group_name_Hall 'P 1'
_space_group_name_H-M_alt 'P 1'
_symmetry_cell_setting triclinic
_symmetry_Int_Tables_number 1
_symmetry_space_group_name_Hall 'P 1'
_symmetry_space_group_name_H-M 'P 1'
_atom_sites_solution_hydrogens geom
_atom_sites_solution_primary dual
_atom_sites_solution_secondary difmap
_audit_creation_date 2020-04-18T15:21:01-00:00
_audit_creation_method 'WinGX routine CIF_UPDATE'
_audit_update_record
;
2020-07-09 deposited with the CCDC.	2020-08-18 downloaded from the CCDC.
;
_cell_angle_alpha 85.666(2)
_cell_angle_beta 86.551(2)
_cell_angle_gamma 76.335(2)
_cell_formula_units_Z 1
_cell_length_a 9.8525(2)
_cell_length_b 9.8769(2)
_cell_length_c 17.3039(4)
_cell_measurement_reflns_used 14119
_cell_measurement_temperature 295(1)
_cell_measurement_theta_max 76.2150
_cell_measurement_theta_min 4.6090
_cell_volume 1629.98(6)
_computing_cell_refinement 'CrysAlisPro 1.171.39.46 (Rigaku OD, 2018)'
_computing_data_collection 'CrysAlisPro 1.171.39.46 (Rigaku OD, 2018)'
_computing_data_reduction 'CrysAlisPro 1.171.39.46 (Rigaku OD, 2018)'
_computing_molecular_graphics 'Mercury (Macrae et al., 2006)'
_computing_publication_material 'OLEX2 (Dolomanov et al., 2009) & WinGX (Farrugia, 2012)'
_computing_structure_refinement 'ShelXL 2018/3 (Sheldrick, 2015)'
_computing_structure_solution 'ShelXT (Sheldrick, 2015)'
_diffrn_ambient_temperature 295(1)
_diffrn_detector_area_resol_mean 10.4323
_diffrn_measured_fraction_theta_full 0.997
_diffrn_measured_fraction_theta_max 0.997
_diffrn_measurement_device_type 'Xcalibur, Ruby, Nova'
_diffrn_measurement_method '\w scans'
_diffrn_radiation_monochromator mirror
_diffrn_radiation_probe x-ray
_diffrn_radiation_type CuK\a
_diffrn_radiation_wavelength 1.54184
_diffrn_reflns_av_R_equivalents 0.0263
_diffrn_reflns_av_unetI/netI 0.0275
_diffrn_reflns_Laue_measured_fraction_full 0.997
_diffrn_reflns_Laue_measured_fraction_max 0.997
_diffrn_reflns_limit_h_max 11
_diffrn_reflns_limit_h_min -11
_diffrn_reflns_limit_k_max 11
_diffrn_reflns_limit_k_min -9
_diffrn_reflns_limit_l_max 20
_diffrn_reflns_limit_l_min -20
_diffrn_reflns_number 15717
_diffrn_reflns_point_group_measured_fraction_full 0.672
_diffrn_reflns_point_group_measured_fraction_max 0.671
_diffrn_reflns_theta_full 67.684
_diffrn_reflns_theta_max 67.989
_diffrn_reflns_theta_min 4.617
_diffrn_source 'micro-focus sealed X-ray tube'
_exptl_absorpt_coefficient_mu 8.207
_exptl_absorpt_correction_T_max 1.00000
_exptl_absorpt_correction_T_min 0.38152
_exptl_absorpt_correction_type multi-scan
_exptl_absorpt_process_details
;
        CrysAlisPro 1.171.39.46 (Rigaku Oxford Diffraction, 2018)
        Empirical absorption correction using spherical harmonics,
 implemented in SCALE3 ABSPACK scaling algorithm.
;
_exptl_crystal_colour yellow
_exptl_crystal_density_diffrn 1.263
_exptl_crystal_description plate
_exptl_crystal_F_000 648
_exptl_crystal_recrystallization_method 'Re-crystallisation from solvent: dimethyl sulfoxide'
_exptl_crystal_size_max 0.313
_exptl_crystal_size_mid 0.241
_exptl_crystal_size_min 0.080
_refine_diff_density_max 0.390
_refine_diff_density_min -0.467
_refine_diff_density_rms 0.051
_refine_ls_abs_structure_details
;
 Refined as an inversion twin.
;
_refine_ls_abs_structure_Flack 0.274(4)
_refine_ls_extinction_method none
_refine_ls_goodness_of_fit_ref 1.064
_refine_ls_hydrogen_treatment constr
_refine_ls_matrix_type full
_refine_ls_number_parameters 660
_refine_ls_number_reflns 7966
_refine_ls_number_restraints 8
_refine_ls_restrained_S_all 1.069
_refine_ls_R_factor_all 0.0256
_refine_ls_R_factor_gt 0.0254
_refine_ls_shift/su_max 0.001
_refine_ls_shift/su_mean 0
_refine_ls_structure_factor_coef Fsqd
_refine_ls_weighting_details 'w=1/[\s^2^(Fo^2^)+(0.0425P)^2^+0.0695P] where P=(Fo^2^+2Fc^2^)/3'
_refine_ls_weighting_scheme calc
_refine_ls_wR_factor_gt 0.0680
_refine_ls_wR_factor_ref 0.0691
_reflns_Friedel_coverage 0.347
_reflns_Friedel_fraction_full 0.346
_reflns_Friedel_fraction_max 0.346
_reflns_number_gt 7908
_reflns_number_total 7966
_reflns_threshold_expression 'I > 2\s(I)'
_cod_data_source_file d0nj03670f2.cif
_cod_data_source_block 1-((TBA)I)2-DMSO
_cod_depositor_comments 'Adding full bibliography for 7059910--7059921.cif.'
_cod_database_code 7059913
_shelx_shelxl_version_number 2018/3

loop_
_symmetry_equiv_pos_as_xyz
'x, y, z'

loop_
_atom_site_label
_atom_site_type_symbol
_atom_site_fract_x
_atom_site_fract_y
_atom_site_fract_z
_atom_site_U_iso_or_equiv
_atom_site_adp_type
_atom_site_occupancy
_atom_site_site_symmetry_order
_atom_site_calc_flag
_atom_site_refinement_flags_posn
_atom_site_refinement_flags_adp
_atom_site_refinement_flags_occupancy
_atom_site_disorder_assembly
_atom_site_disorder_group
I1 I 0.52050(2) -0.03400(2) 0.80027(2) 0.08311(10) Uani 1 1 d . . . . .
I2 I 1.42338(2) 0.43544(2) 0.21392(2) 0.07748(9) Uani 1 1 d . . . . .
S1 S -0.34204(17) 0.6250(2) 1.00799(13) 0.1118(5) Uani 1 1 d . . . . .
O3 O -0.4150(5) 0.5491(7) 0.9601(3) 0.1258(16) Uani 1 1 d . . . . .
C1C C -0.2069(11) 0.6757(11) 0.9452(6) 0.141(3) Uani 1 1 d . . . . .
H1CA H -0.161801 0.599482 0.914471 0.211 Uiso 1 1 calc GR . . . .
H1CB H -0.139322 0.699698 0.9761 0.211 Uiso 1 1 calc GR . . . .
H1CC H -0.247792 0.754971 0.911701 0.211 Uiso 1 1 calc GR . . . .
C2C C -0.2332(12) 0.4954(14) 1.0667(6) 0.157(4) Uani 1 1 d . . . . .
H2CA H -0.289185 0.442371 1.097549 0.236 Uiso 1 1 calc GR . . . .
H2CB H -0.184182 0.538811 1.100199 0.236 Uiso 1 1 calc GR . . . .
H2CC H -0.167009 0.434435 1.034448 0.236 Uiso 1 1 calc GR . . . .
O2 O 0.8939(3) 0.7353(4) 0.1759(2) 0.0860(9) Uani 1 1 d . . . . .
O1 O 0.2628(5) 0.0877(5) 0.5268(2) 0.0997(11) Uani 1 1 d . . . . .
N1 N 0.2700(4) 0.0043(4) 0.6542(2) 0.0795(9) Uani 1 1 d . . . . .
H1 H 0.319823 -0.003485 0.694201 0.095 Uiso 1 1 calc R . . . .
N2 N 0.4447(4) 0.0970(4) 0.6016(2) 0.0711(8) Uani 1 1 d . . . . .
H2 H 0.478358 0.069696 0.646386 0.085 Uiso 1 1 calc R . . . .
N3 N 1.0472(4) 0.5708(4) 0.2474(2) 0.0734(8) Uani 1 1 d . . . . .
H3 H 1.135131 0.539028 0.253809 0.088 Uiso 1 1 calc R . . . .
N4 N 1.1279(4) 0.6845(4) 0.1431(2) 0.0773(9) Uani 1 1 d . . . . .
H4 H 1.205898 0.630828 0.156969 0.093 Uiso 1 1 calc R . . . .
C1 C 0.1484(5) -0.0469(5) 0.6651(3) 0.0772(11) Uani 1 1 d . . . . .
C2 C 0.1173(7) -0.0940(7) 0.7389(4) 0.0948(16) Uani 1 1 d . . . . .
H2A H 0.176105 -0.091382 0.778607 0.114 Uiso 1 1 calc R . . . .
C3 C -0.0027(8) -0.1461(8) 0.7552(5) 0.118(2) Uani 1 1 d . . . . .
H3A H -0.022811 -0.17775 0.805549 0.142 Uiso 1 1 calc R . . . .
C4 C -0.0889(7) -0.1506(8) 0.6985(7) 0.132(3) Uani 1 1 d . . . . .
H4A H -0.169277 -0.183794 0.709399 0.159 Uiso 1 1 calc R . . . .
C5 C -0.0559(6) -0.1055(8) 0.6246(6) 0.116(2) Uani 1 1 d . . . . .
H5 H -0.113948 -0.110959 0.585111 0.139 Uiso 1 1 calc R . . . .
C6 C 0.0590(6) -0.0529(7) 0.6069(4) 0.0985(15) Uani 1 1 d . . . . .
H6 H 0.077424 -0.021269 0.556254 0.118 Uiso 1 1 calc R . . . .
C7 C 0.3195(5) 0.0651(4) 0.5879(3) 0.0726(10) Uani 1 1 d . . . . .
C8 C 0.5233(4) 0.1694(4) 0.5503(2) 0.0632(8) Uani 1 1 d . . . . .
C9 C 0.4740(4) 0.2442(5) 0.4826(2) 0.0706(9) Uani 1 1 d . . . . .
H9 H 0.383566 0.248155 0.468353 0.085 Uiso 1 1 calc R . . . .
C10 C 0.5599(5) 0.3139(5) 0.4358(2) 0.0700(9) Uani 1 1 d . . . . .
H10 H 0.525664 0.362524 0.390211 0.084 Uiso 1 1 calc R . . . .
C11 C 0.6968(4) 0.3123(4) 0.4557(2) 0.0613(8) Uani 1 1 d . . . . .
C12 C 0.7422(5) 0.2372(4) 0.5249(2) 0.0688(8) Uani 1 1 d . . . . .
H12 H 0.831741 0.234167 0.540303 0.083 Uiso 1 1 calc R . . . .
C13 C 0.6582(5) 0.1674(4) 0.5711(2) 0.0705(9) Uani 1 1 d . . . . .
H13 H 0.692126 0.118328 0.616606 0.085 Uiso 1 1 calc R . . . .
C14 C 0.7870(4) 0.3830(4) 0.4038(2) 0.0639(8) Uani 1 1 d . . . . .
C15 C 0.7323(5) 0.4716(5) 0.3416(3) 0.0736(10) Uani 1 1 d . . . . .
H15 H 0.636979 0.487982 0.334183 0.088 Uiso 1 1 calc R . . . .
C16 C 0.8140(5) 0.5375(5) 0.2895(3) 0.0719(10) Uani 1 1 d . . . . .
H16 H 0.772992 0.595933 0.248419 0.086 Uiso 1 1 calc R . . . .
C17 C 0.9560(4) 0.5153(4) 0.2995(2) 0.0654(8) Uani 1 1 d . . . . .
C18 C 1.0127(5) 0.4276(6) 0.3617(3) 0.0800(11) Uani 1 1 d . . . . .
H18 H 1.107886 0.411839 0.36941 0.096 Uiso 1 1 calc R . . . .
C19 C 0.9300(5) 0.3631(5) 0.4127(2) 0.0762(10) Uani 1 1 d . . . . .
H19 H 0.97106 0.305063 0.453956 0.091 Uiso 1 1 calc R . . . .
C20 C 1.0119(4) 0.6690(4) 0.1879(2) 0.0667(8) Uani 1 1 d . . . . .
C21 C 1.1363(4) 0.7759(4) 0.0779(2) 0.0633(8) Uani 1 1 d . . . . .
C22 C 1.0240(5) 0.8742(6) 0.0486(3) 0.0819(12) Uani 1 1 d . . . . .
H22 H 0.934484 0.881354 0.070737 0.098 Uiso 1 1 calc R . . . .
C23 C 1.0476(6) 0.9620(7) -0.0147(3) 0.0997(16) Uani 1 1 d . . . . .
H23 H 0.97324 1.030491 -0.033738 0.12 Uiso 1 1 calc R . . . .
C24 C 1.1794(7) 0.9497(7) -0.0500(3) 0.0901(14) Uani 1 1 d . . . . .
H24 H 1.193132 1.007083 -0.093479 0.108 Uiso 1 1 calc R . . . .
C25 C 1.2878(5) 0.8532(6) -0.0203(3) 0.0812(11) Uani 1 1 d . . . . .
H25 H 1.377105 0.845864 -0.042875 0.097 Uiso 1 1 calc R . . . .
C26 C 1.2678(5) 0.7653(5) 0.0432(3) 0.0719(10) Uani 1 1 d . . . . .
H26 H 1.343376 0.698734 0.062519 0.086 Uiso 1 1 calc R . . . .
N1A N 0.4230(4) 0.9620(4) 0.2584(2) 0.0663(7) Uani 1 1 d . . . . .
C1A C 0.3946(5) 0.8235(4) 0.2926(3) 0.0731(9) Uani 1 1 d . . . . .
H1AA H 0.338166 0.791704 0.256937 0.088 Uiso 1 1 calc R . . . .
H1AB H 0.483267 0.755185 0.295033 0.088 Uiso 1 1 calc R . . . .
C2A C 0.3223(6) 0.8249(5) 0.3719(3) 0.0789(11) Uani 1 1 d . . . . .
H2AA H 0.377705 0.854665 0.408924 0.095 Uiso 1 1 calc R . . . .
H2AB H 0.23179 0.890222 0.370589 0.095 Uiso 1 1 calc R . . . .
C3A C 0.3039(9) 0.6807(7) 0.3965(4) 0.1063(19) Uani 1 1 d D . . . .
H3AA H 0.249275 0.65254 0.358478 0.128 Uiso 1 1 calc R . . . .
H3AB H 0.395231 0.616593 0.39581 0.128 Uiso 1 1 calc R . . . .
C4A C 0.2341(8) 0.6659(9) 0.4753(4) 0.1107(19) Uani 1 1 d D . . . .
H4AA H 0.134532 0.694073 0.471358 0.166 Uiso 1 1 calc GR . . . .
H4AB H 0.263613 0.723929 0.50988 0.166 Uiso 1 1 calc GR . . . .
H4AC H 0.259732 0.570275 0.495079 0.166 Uiso 1 1 calc GR . . . .
C5A C 0.2887(5) 1.0765(4) 0.2559(3) 0.0712(9) Uani 1 1 d . . . . .
H5AA H 0.251975 1.090435 0.308674 0.085 Uiso 1 1 calc R . . . .
H5AB H 0.312337 1.162599 0.23541 0.085 Uiso 1 1 calc R . . . .
C6A C 0.1740(5) 1.0519(6) 0.2087(3) 0.0843(12) Uani 1 1 d . . . . .
H6AA H 0.153643 0.962372 0.225145 0.101 Uiso 1 1 calc R . . . .
H6AB H 0.203561 1.050511 0.154255 0.101 Uiso 1 1 calc R . . . .
C7A C 0.0442(6) 1.1680(7) 0.2204(4) 0.1013(16) Uani 1 1 d . . . . .
H7AA H 0.017654 1.168917 0.275286 0.122 Uiso 1 1 calc R . . . .
H7AB H 0.067248 1.256565 0.20467 0.122 Uiso 1 1 calc R . . . .
C8A C -0.0798(8) 1.1565(9) 0.1764(5) 0.123(2) Uani 1 1 d . . . . .
H8AA H -0.066923 1.185986 0.122856 0.184 Uiso 1 1 calc GR . . . .
H8AB H -0.163312 1.214894 0.198092 0.184 Uiso 1 1 calc GR . . . .
H8AC H -0.088168 1.061308 0.18022 0.184 Uiso 1 1 calc GR . . . .
C9A C 0.4878(5) 0.9344(5) 0.1770(3) 0.0730(9) Uani 1 1 d . . . . .
H9AA H 0.567717 0.855445 0.180825 0.088 Uiso 1 1 calc R . . . .
H9AB H 0.419918 0.908269 0.146308 0.088 Uiso 1 1 calc R . . . .
C10A C 0.5350(6) 1.0560(5) 0.1343(3) 0.0808(11) Uani 1 1 d . . . . .
H10A H 0.457197 1.13731 0.132617 0.097 Uiso 1 1 calc R . . . .
H10B H 0.608547 1.078264 0.16224 0.097 Uiso 1 1 calc R . . . .
C11A C 0.5884(7) 1.0231(7) 0.0524(3) 0.0933(14) Uani 1 1 d . . . . .
H11A H 0.662932 0.939018 0.0545 0.112 Uiso 1 1 calc R . . . .
H11B H 0.513267 1.004115 0.024369 0.112 Uiso 1 1 calc R . . . .
C12A C 0.6421(7) 1.1381(8) 0.0085(4) 0.1057(18) Uani 1 1 d . . . . .
H12A H 0.679299 1.108528 -0.041597 0.158 Uiso 1 1 calc GR . . . .
H12B H 0.714356 1.159896 0.036746 0.158 Uiso 1 1 calc GR . . . .
H12C H 0.566954 1.219588 0.00234 0.158 Uiso 1 1 calc GR . . . .
C13A C 0.5204(5) 1.0125(4) 0.3078(2) 0.0680(9) Uani 1 1 d . . . . .
H13A H 0.4754 1.027438 0.358833 0.082 Uiso 1 1 calc R . . . .
H13B H 0.531522 1.102373 0.285258 0.082 Uiso 1 1 calc R . . . .
C14A C 0.6645(5) 0.9187(5) 0.3179(3) 0.0735(10) Uani 1 1 d . . . . .
H14A H 0.656334 0.830472 0.344161 0.088 Uiso 1 1 calc R . . . .
H14B H 0.710593 0.899676 0.267395 0.088 Uiso 1 1 calc R . . . .
C15A C 0.7504(5) 0.9873(6) 0.3644(3) 0.0815(11) Uani 1 1 d . . . . .
H15A H 0.703336 1.006291 0.414638 0.098 Uiso 1 1 calc R . . . .
H15B H 0.756968 1.075879 0.33806 0.098 Uiso 1 1 calc R . . . .
C16A C 0.8972(6) 0.8981(8) 0.3763(4) 0.1075(18) Uani 1 1 d . . . . .
H16A H 0.945415 0.881246 0.326865 0.161 Uiso 1 1 calc GR . . . .
H16B H 0.891485 0.810633 0.403028 0.161 Uiso 1 1 calc GR . . . .
H16C H 0.947212 0.946034 0.406649 0.161 Uiso 1 1 calc GR . . . .
N1B N 0.4409(3) 0.4635(4) 0.7506(2) 0.0640(7) Uani 1 1 d . . . . .
C1B C 0.3741(5) 0.5010(5) 0.8295(3) 0.0734(10) Uani 1 1 d D . . . .
H1BA H 0.4411 0.532158 0.858453 0.088 Uiso 1 1 calc R . . . .
H1BB H 0.29485 0.579782 0.821989 0.088 Uiso 1 1 calc R . . . .
C2B C 0.3240(6) 0.3880(6) 0.8789(3) 0.0850(12) Uani 1 1 d D . . . .
H2BA H 0.255004 0.356847 0.851492 0.102 Uiso 1 1 calc R . . . .
H2BB H 0.402082 0.308767 0.887994 0.102 Uiso 1 1 calc R . . . .
C3B C 0.2607(8) 0.4401(8) 0.9552(4) 0.112(2) Uani 1 1 d D . . . .
H3BA H 0.185624 0.521977 0.945335 0.134 Uiso 1 1 calc R . . . .
H3BB H 0.331154 0.468867 0.982571 0.134 Uiso 1 1 calc R . . . .
C4B C 0.2031(10) 0.3342(11) 1.0071(4) 0.135(3) Uani 1 1 d D . . . .
H4BA H 0.180247 0.266996 0.975923 0.202 Uiso 1 1 calc GR . . . .
H4BB H 0.120548 0.381057 1.035237 0.202 Uiso 1 1 calc GR . . . .
H4BC H 0.272152 0.287399 1.043043 0.202 Uiso 1 1 calc GR . . . .
C5B C 0.3478(5) 0.4016(5) 0.7041(3) 0.0679(9) Uani 1 1 d . . . . .
H5BA H 0.33814 0.314236 0.73083 0.082 Uiso 1 1 calc R . . . .
H5BB H 0.395571 0.379339 0.654326 0.082 Uiso 1 1 calc R . . . .
C6B C 0.2017(5) 0.4901(5) 0.6888(3) 0.0744(10) Uani 1 1 d . . . . .
H6BA H 0.150877 0.513129 0.737671 0.089 Uiso 1 1 calc R . . . .
H6BB H 0.208127 0.576485 0.65981 0.089 Uiso 1 1 calc R . . . .
C7B C 0.1255(6) 0.4087(6) 0.6431(3) 0.0844(12) Uani 1 1 d . . . . .
H7BA H 0.118344 0.323581 0.673229 0.101 Uiso 1 1 calc R . . . .
H7BB H 0.179882 0.382395 0.595687 0.101 Uiso 1 1 calc R . . . .
C8B C -0.0198(6) 0.4901(8) 0.6225(4) 0.1067(18) Uani 1 1 d . . . . .
H8BA H -0.013442 0.573711 0.591926 0.16 Uiso 1 1 calc GR . . . .
H8BB H -0.07512 0.514163 0.669251 0.16 Uiso 1 1 calc GR . . . .
H8BC H -0.062916 0.433852 0.593443 0.16 Uiso 1 1 calc GR . . . .
C9B C 0.4697(4) 0.5961(4) 0.7102(3) 0.0708(9) Uani 1 1 d . . . . .
H9BA H 0.380943 0.662524 0.702732 0.085 Uiso 1 1 calc R . . . .
H9BB H 0.522294 0.635953 0.74431 0.085 Uiso 1 1 calc R . . . .
C10B C 0.5488(5) 0.5795(5) 0.6326(3) 0.0783(10) Uani 1 1 d . . . . .
H10C H 0.498287 0.53877 0.597768 0.094 Uiso 1 1 calc R . . . .
H10D H 0.640004 0.517092 0.639278 0.094 Uiso 1 1 calc R . . . .
C11B C 0.5663(7) 0.7200(6) 0.5977(3) 0.0977(16) Uani 1 1 d D . . . .
H11C H 0.474299 0.780032 0.589638 0.117 Uiso 1 1 calc R . . . .
H11D H 0.611023 0.762256 0.634752 0.117 Uiso 1 1 calc R . . . .
C12B C 0.6504(8) 0.7151(8) 0.5220(4) 0.1114(19) Uani 1 1 d D . . . .
H12D H 0.607728 0.672745 0.484854 0.167 Uiso 1 1 calc GR . . . .
H12E H 0.743796 0.661225 0.529887 0.167 Uiso 1 1 calc GR . . . .
H12F H 0.65331 0.808309 0.502993 0.167 Uiso 1 1 calc GR . . . .
C13B C 0.5747(4) 0.3502(5) 0.7581(3) 0.0711(9) Uani 1 1 d D . . . .
H13C H 0.550999 0.26829 0.784767 0.085 Uiso 1 1 calc R . . . .
H13D H 0.610164 0.325161 0.706372 0.085 Uiso 1 1 calc R . . . .
C14B C 0.6910(5) 0.3838(6) 0.7999(3) 0.0822(11) Uani 1 1 d D . . . .
H14C H 0.662684 0.397259 0.853994 0.099 Uiso 1 1 calc R . . . .
H14D H 0.712689 0.469155 0.776797 0.099 Uiso 1 1 calc R . . . .
C15B C 0.8206(6) 0.2618(7) 0.7938(4) 0.0952(14) Uani 1 1 d . . . . .
H15C H 0.796539 0.176029 0.814516 0.114 Uiso 1 1 calc R . . . .
H15D H 0.849928 0.251043 0.739599 0.114 Uiso 1 1 calc R . . . .
C16B C 0.9391(7) 0.2861(9) 0.8374(5) 0.118(2) Uani 1 1 d . . . . .
H16D H 0.958538 0.374237 0.819435 0.177 Uiso 1 1 calc GR . . . .
H16E H 1.0208 0.212725 0.828697 0.177 Uiso 1 1 calc GR . . . .
H16F H 0.913742 0.286836 0.891787 0.177 Uiso 1 1 calc GR . . . .

loop_
_atom_site_aniso_label
_atom_site_aniso_U_11
_atom_site_aniso_U_22
_atom_site_aniso_U_33
_atom_site_aniso_U_23
_atom_site_aniso_U_13
_atom_site_aniso_U_12
I1 0.09763(19) 0.0929(2) 0.06507(13) 0.00513(12) 0.00824(12) -0.04076(16)
I2 0.07818(14) 0.06872(14) 0.08347(17) 0.00126(12) -0.00642(11) -0.01417(11)
S1 0.0886(8) 0.1089(11) 0.1396(15) -0.0461(11) -0.0019(9) -0.0149(8)
O3 0.112(3) 0.151(4) 0.125(3) -0.034(3) -0.022(3) -0.041(3)
C1C 0.133(6) 0.135(7) 0.159(8) 0.006(6) 0.003(6) -0.046(6)
C2C 0.132(7) 0.217(13) 0.128(7) 0.017(7) -0.021(6) -0.058(8)
O2 0.0687(16) 0.0838(19) 0.094(2) 0.0193(16) 0.0183(14) -0.0084(15)
O1 0.121(3) 0.106(3) 0.084(2) 0.012(2) -0.012(2) -0.053(2)
N1 0.081(2) 0.081(2) 0.078(2) 0.0074(17) 0.0087(16) -0.0282(18)
N2 0.086(2) 0.0660(18) 0.0611(16) 0.0036(14) 0.0105(15) -0.0229(16)
N3 0.0700(17) 0.081(2) 0.0677(18) 0.0097(16) 0.0066(14) -0.0220(16)
N4 0.0664(17) 0.081(2) 0.079(2) 0.0161(17) 0.0107(15) -0.0179(16)
C1 0.069(2) 0.061(2) 0.098(3) -0.012(2) 0.015(2) -0.0096(18)
C2 0.094(3) 0.089(3) 0.106(4) -0.013(3) 0.029(3) -0.037(3)
C3 0.104(4) 0.116(5) 0.138(6) -0.019(4) 0.050(4) -0.046(4)
C4 0.071(3) 0.108(5) 0.220(10) -0.034(6) 0.035(5) -0.029(3)
C5 0.077(3) 0.107(4) 0.165(7) -0.015(5) -0.005(4) -0.023(3)
C6 0.083(3) 0.087(3) 0.122(4) -0.008(3) -0.004(3) -0.012(3)
C7 0.086(3) 0.059(2) 0.073(2) -0.0048(17) 0.006(2) -0.0188(19)
C8 0.079(2) 0.0516(17) 0.0559(17) -0.0014(14) 0.0130(15) -0.0138(16)
C9 0.069(2) 0.068(2) 0.069(2) 0.0062(16) 0.0100(17) -0.0112(18)
C10 0.077(2) 0.066(2) 0.0605(19) 0.0089(16) 0.0042(17) -0.0105(19)
C11 0.075(2) 0.0548(17) 0.0521(17) -0.0030(14) 0.0092(15) -0.0139(16)
C12 0.083(2) 0.072(2) 0.0536(17) 0.0013(16) 0.0014(16) -0.0253(19)
C13 0.096(3) 0.063(2) 0.0528(16) 0.0016(14) 0.0024(16) -0.0216(19)
C14 0.079(2) 0.0579(18) 0.0538(16) -0.0029(14) 0.0089(15) -0.0169(16)
C15 0.069(2) 0.077(2) 0.070(2) 0.0104(19) 0.0047(18) -0.0140(19)
C16 0.071(2) 0.071(2) 0.069(2) 0.0144(18) 0.0050(17) -0.0153(18)
C17 0.075(2) 0.0638(19) 0.0584(18) -0.0011(15) 0.0096(16) -0.0230(17)
C18 0.077(2) 0.098(3) 0.067(2) 0.006(2) -0.0037(18) -0.030(2)
C19 0.085(2) 0.085(3) 0.0593(19) 0.0083(18) -0.0034(18) -0.025(2)
C20 0.070(2) 0.0610(19) 0.0688(19) -0.0017(16) 0.0123(16) -0.0197(17)
C21 0.0692(19) 0.064(2) 0.0597(17) 0.0001(15) 0.0030(15) -0.0242(17)
C22 0.071(2) 0.091(3) 0.077(2) 0.013(2) 0.0096(19) -0.014(2)
C23 0.088(3) 0.106(4) 0.091(3) 0.030(3) 0.007(3) -0.010(3)
C24 0.099(3) 0.095(3) 0.071(3) 0.016(2) 0.013(2) -0.022(3)
C25 0.084(3) 0.090(3) 0.072(2) -0.002(2) 0.019(2) -0.031(2)
C26 0.070(2) 0.076(2) 0.070(2) -0.0032(19) 0.0073(18) -0.0214(19)
N1A 0.0698(18) 0.0592(18) 0.0700(18) -0.0120(14) 0.0029(15) -0.0144(15)
C1A 0.080(2) 0.0569(19) 0.085(2) -0.0128(18) 0.002(2) -0.0191(18)
C2A 0.083(3) 0.070(2) 0.082(3) -0.007(2) 0.005(2) -0.016(2)
C3A 0.137(5) 0.081(3) 0.101(4) -0.008(3) 0.030(4) -0.034(3)
C4A 0.107(4) 0.121(5) 0.098(4) 0.016(3) 0.009(3) -0.025(4)
C5A 0.077(2) 0.058(2) 0.080(2) -0.0143(17) -0.0027(19) -0.0148(18)
C6A 0.082(3) 0.080(3) 0.094(3) -0.019(2) -0.010(2) -0.020(2)
C7A 0.085(3) 0.100(4) 0.115(4) -0.021(3) -0.015(3) -0.008(3)
C8A 0.099(4) 0.129(6) 0.133(6) -0.025(5) -0.027(4) -0.001(4)
C9A 0.079(2) 0.070(2) 0.071(2) -0.0149(18) 0.0009(19) -0.018(2)
C10A 0.096(3) 0.074(3) 0.072(2) -0.0114(19) 0.005(2) -0.019(2)
C11A 0.101(3) 0.099(4) 0.082(3) -0.019(3) 0.014(3) -0.029(3)
C12A 0.100(4) 0.135(5) 0.082(3) 0.007(3) 0.002(3) -0.034(4)
C13A 0.075(2) 0.0612(19) 0.072(2) -0.0129(16) -0.0016(18) -0.0220(19)
C14A 0.075(2) 0.072(2) 0.071(2) -0.0121(18) 0.0007(18) -0.010(2)
C15A 0.075(2) 0.088(3) 0.081(3) -0.012(2) -0.003(2) -0.018(2)
C16A 0.075(3) 0.125(5) 0.116(4) -0.014(4) -0.011(3) -0.007(3)
N1B 0.0586(15) 0.0598(17) 0.0737(18) -0.0112(14) 0.0012(14) -0.0126(14)
C1B 0.0645(19) 0.084(3) 0.075(2) -0.023(2) -0.0002(17) -0.0178(19)
C2B 0.084(3) 0.097(3) 0.077(2) -0.015(2) 0.000(2) -0.024(2)
C3B 0.112(4) 0.135(5) 0.098(4) -0.033(4) 0.026(3) -0.049(4)
C4B 0.132(6) 0.194(9) 0.092(4) -0.011(5) 0.014(4) -0.069(6)
C5B 0.069(2) 0.065(2) 0.074(2) -0.0154(17) -0.0022(18) -0.0206(19)
C6B 0.066(2) 0.074(2) 0.084(3) -0.013(2) -0.0036(19) -0.0157(19)
C7B 0.079(3) 0.085(3) 0.093(3) -0.015(2) -0.009(2) -0.022(2)
C8B 0.082(3) 0.114(4) 0.129(5) -0.019(4) -0.028(3) -0.023(3)
C9B 0.0638(19) 0.0586(19) 0.090(3) -0.0079(18) -0.0015(18) -0.0143(16)
C10B 0.078(2) 0.067(2) 0.087(3) -0.001(2) -0.002(2) -0.013(2)
C11B 0.117(4) 0.074(3) 0.102(4) -0.001(3) 0.010(3) -0.028(3)
C12B 0.118(4) 0.114(5) 0.098(4) 0.021(3) 0.002(3) -0.026(4)
C13B 0.066(2) 0.067(2) 0.076(2) -0.0059(18) 0.0008(18) -0.0079(19)
C14B 0.068(2) 0.090(3) 0.086(3) -0.003(2) -0.007(2) -0.012(2)
C15B 0.075(3) 0.096(3) 0.108(4) 0.004(3) -0.006(3) -0.009(3)
C16B 0.081(3) 0.133(6) 0.130(5) 0.016(4) -0.021(3) -0.009(3)

loop_
_atom_type_symbol
_atom_type_description
_atom_type_scat_dispersion_real
_atom_type_scat_dispersion_imag
_atom_type_scat_source
C C 0.0181 0.0091 'International Tables Vol C Tables 4.2.6.8 and 6.1.1.4'
H H 0 0 'International Tables Vol C Tables 4.2.6.8 and 6.1.1.4'
I I -0.3257 6.8362 'International Tables Vol C Tables 4.2.6.8 and 6.1.1.4'
N N 0.0311 0.018 'International Tables Vol C Tables 4.2.6.8 and 6.1.1.4'
O O 0.0492 0.0322 'International Tables Vol C Tables 4.2.6.8 and 6.1.1.4'
S S 0.3331 0.5567 'International Tables Vol C Tables 4.2.6.8 and 6.1.1.4'

loop_
_geom_angle_atom_site_label_1
_geom_angle_atom_site_label_2
_geom_angle_atom_site_label_3
_geom_angle
_geom_angle_site_symmetry_1
_geom_angle_site_symmetry_3
_geom_angle_publ_flag
O3 S1 C1C 106.2(4) . . ?
O3 S1 C2C 105.6(5) . . ?
C2C S1 C1C 97.9(5) . . ?
S1 C1C H1CA 109.5 . . ?
S1 C1C H1CB 109.5 . . ?
S1 C1C H1CC 109.5 . . ?
H1CA C1C H1CB 109.5 . . ?
H1CA C1C H1CC 109.5 . . ?
H1CB C1C H1CC 109.5 . . ?
S1 C2C H2CA 109.5 . . ?
S1 C2C H2CB 109.5 . . ?
S1 C2C H2CC 109.5 . . ?
H2CA C2C H2CB 109.5 . . ?
H2CA C2C H2CC 109.5 . . ?
H2CB C2C H2CC 109.5 . . ?
C1 N1 H1 115.9 . . ?
C7 N1 H1 115.9 . . ?
C7 N1 C1 128.1(5) . . ?
C7 N2 H2 116.5 . . ?
C7 N2 C8 127.0(4) . . ?
C8 N2 H2 116.5 . . ?
C17 N3 H3 116.3 . . ?
C20 N3 H3 116.3 . . ?
C20 N3 C17 127.4(4) . . ?
C20 N4 H4 115.6 . . ?
C20 N4 C21 128.8(4) . . ?
C21 N4 H4 115.6 . . ?
C2 C1 N1 116.6(5) . . ?
C2 C1 C6 118.5(5) . . ?
C6 C1 N1 125.0(5) . . ?
C1 C2 H2A 119.8 . . ?
C1 C2 C3 120.4(7) . . ?
C3 C2 H2A 119.8 . . ?
C2 C3 H3A 119.7 . . ?
C4 C3 C2 120.6(8) . . ?
C4 C3 H3A 119.7 . . ?
C3 C4 H4A 120.7 . . ?
C3 C4 C5 118.6(6) . . ?
C5 C4 H4A 120.7 . . ?
C4 C5 H5 118.8 . . ?
C6 C5 C4 122.3(8) . . ?
C6 C5 H5 118.8 . . ?
C1 C6 H6 120.2 . . ?
C5 C6 C1 119.5(7) . . ?
C5 C6 H6 120.2 . . ?
O1 C7 N1 125.5(5) . . ?
O1 C7 N2 124.9(4) . . ?
N1 C7 N2 109.5(4) . . ?
C9 C8 N2 124.5(4) . . ?
C9 C8 C13 118.8(4) . . ?
C13 C8 N2 116.7(4) . . ?
C8 C9 H9 119.9 . . ?
C8 C9 C10 120.1(4) . . ?
C10 C9 H9 119.9 . . ?
C9 C10 H10 119.1 . . ?
C9 C10 C11 121.8(4) . . ?
C11 C10 H10 119.1 . . ?
C10 C11 C14 120.7(4) . . ?
C12 C11 C10 116.3(4) . . ?
C12 C11 C14 123.0(4) . . ?
C11 C12 H12 119 . . ?
C13 C12 C11 122.1(4) . . ?
C13 C12 H12 119 . . ?
C8 C13 H13 119.6 . . ?
C12 C13 C8 120.8(4) . . ?
C12 C13 H13 119.6 . . ?
C15 C14 C11 120.8(4) . . ?
C15 C14 C19 116.2(4) . . ?
C19 C14 C11 123.0(4) . . ?
C14 C15 H15 118.5 . . ?
C14 C15 C16 123.0(4) . . ?
C16 C15 H15 118.5 . . ?
C15 C16 H16 120.2 . . ?
C17 C16 C15 119.7(4) . . ?
C17 C16 H16 120.2 . . ?
C16 C17 N3 123.4(4) . . ?
C16 C17 C18 118.2(4) . . ?
C18 C17 N3 118.3(4) . . ?
C17 C18 H18 119.4 . . ?
C19 C18 C17 121.2(4) . . ?
C19 C18 H18 119.4 . . ?
C14 C19 H19 119.2 . . ?
C18 C19 C14 121.7(4) . . ?
C18 C19 H19 119.2 . . ?
O2 C20 N3 124.9(4) . . ?
O2 C20 N4 124.0(4) . . ?
N3 C20 N4 111.1(4) . . ?
C22 C21 N4 124.5(4) . . ?
C26 C21 N4 115.9(4) . . ?
C26 C21 C22 119.6(4) . . ?
C21 C22 H22 120.6 . . ?
C21 C22 C23 118.7(4) . . ?
C23 C22 H22 120.6 . . ?
C22 C23 H23 119.3 . . ?
C24 C23 C22 121.4(5) . . ?
C24 C23 H23 119.3 . . ?
C23 C24 H24 120.5 . . ?
C25 C24 C23 119.0(5) . . ?
C25 C24 H24 120.5 . . ?
C24 C25 H25 119.5 . . ?
C24 C25 C26 120.9(4) . . ?
C26 C25 H25 119.5 . . ?
C21 C26 C25 120.4(5) . . ?
C21 C26 H26 119.8 . . ?
C25 C26 H26 119.8 . . ?
C5A N1A C1A 111.2(3) . . ?
C5A N1A C9A 111.2(4) . . ?
C9A N1A C1A 106.0(3) . . ?
C13A N1A C1A 111.2(3) . . ?
C13A N1A C5A 106.2(3) . . ?
C13A N1A C9A 111.1(3) . . ?
N1A C1A H1AA 108.2 . . ?
N1A C1A H1AB 108.2 . . ?
H1AA C1A H1AB 107.3 . . ?
C2A C1A N1A 116.5(4) . . ?
C2A C1A H1AA 108.2 . . ?
C2A C1A H1AB 108.2 . . ?
C1A C2A H2AA 109.8 . . ?
C1A C2A H2AB 109.8 . . ?
H2AA C2A H2AB 108.2 . . ?
C3A C2A C1A 109.4(4) . . ?
C3A C2A H2AA 109.8 . . ?
C3A C2A H2AB 109.8 . . ?
C2A C3A H3AA 108.5 . . ?
C2A C3A H3AB 108.5 . . ?
H3AA C3A H3AB 107.5 . . ?
C4A C3A C2A 115.3(6) . . ?
C4A C3A H3AA 108.4 . . ?
C4A C3A H3AB 108.4 . . ?
C3A C4A H4AA 109.5 . . ?
C3A C4A H4AB 109.5 . . ?
C3A C4A H4AC 109.5 . . ?
H4AA C4A H4AB 109.5 . . ?
H4AA C4A H4AC 109.5 . . ?
H4AB C4A H4AC 109.5 . . ?
N1A C5A H5AA 108.1 . . ?
N1A C5A H5AB 108.1 . . ?
H5AA C5A H5AB 107.3 . . ?
C6A C5A N1A 116.6(3) . . ?
C6A C5A H5AA 108.1 . . ?
C6A C5A H5AB 108.1 . . ?
C5A C6A H6AA 109.9 . . ?
C5A C6A H6AB 109.9 . . ?
C5A C6A C7A 109.0(4) . . ?
H6AA C6A H6AB 108.3 . . ?
C7A C6A H6AA 109.9 . . ?
C7A C6A H6AB 109.9 . . ?
C6A C7A H7AA 108.6 . . ?
C6A C7A H7AB 108.6 . . ?
H7AA C7A H7AB 107.6 . . ?
C8A C7A C6A 114.7(6) . . ?
C8A C7A H7AA 108.6 . . ?
C8A C7A H7AB 108.6 . . ?
C7A C8A H8AA 109.5 . . ?
C7A C8A H8AB 109.5 . . ?
C7A C8A H8AC 109.5 . . ?
H8AA C8A H8AB 109.5 . . ?
H8AA C8A H8AC 109.5 . . ?
H8AB C8A H8AC 109.5 . . ?
N1A C9A H9AA 108.5 . . ?
N1A C9A H9AB 108.5 . . ?
H9AA C9A H9AB 107.5 . . ?
C10A C9A N1A 115.1(3) . . ?
C10A C9A H9AA 108.5 . . ?
C10A C9A H9AB 108.5 . . ?
C9A C10A H10A 109.3 . . ?
C9A C10A H10B 109.3 . . ?
H10A C10A H10B 108 . . ?
C11A C10A C9A 111.5(4) . . ?
C11A C10A H10A 109.3 . . ?
C11A C10A H10B 109.3 . . ?
C10A C11A H11A 108.8 . . ?
C10A C11A H11B 108.8 . . ?
H11A C11A H11B 107.7 . . ?
C12A C11A C10A 113.7(5) . . ?
C12A C11A H11A 108.8 . . ?
C12A C11A H11B 108.8 . . ?
C11A C12A H12A 109.5 . . ?
C11A C12A H12B 109.5 . . ?
C11A C12A H12C 109.5 . . ?
H12A C12A H12B 109.5 . . ?
H12A C12A H12C 109.5 . . ?
H12B C12A H12C 109.5 . . ?
N1A C13A H13A 108.1 . . ?
N1A C13A H13B 108.1 . . ?
N1A C13A C14A 116.9(3) . . ?
H13A C13A H13B 107.3 . . ?
C14A C13A H13A 108.1 . . ?
C14A C13A H13B 108.1 . . ?
C13A C14A H14A 109.6 . . ?
C13A C14A H14B 109.6 . . ?
H14A C14A H14B 108.1 . . ?
C15A C14A C13A 110.2(4) . . ?
C15A C14A H14A 109.6 . . ?
C15A C14A H14B 109.6 . . ?
C14A C15A H15A 109 . . ?
C14A C15A H15B 109 . . ?
C14A C15A C16A 112.8(5) . . ?
H15A C15A H15B 107.8 . . ?
C16A C15A H15A 109 . . ?
C16A C15A H15B 109 . . ?
C15A C16A H16A 109.5 . . ?
C15A C16A H16B 109.5 . . ?
C15A C16A H16C 109.5 . . ?
H16A C16A H16B 109.5 . . ?
H16A C16A H16C 109.5 . . ?
H16B C16A H16C 109.5 . . ?
C1B N1B C5B 111.4(3) . . ?
C1B N1B C9B 106.9(3) . . ?
C1B N1B C13B 111.0(3) . . ?
C5B N1B C9B 111.6(3) . . ?
C5B N1B C13B 104.8(3) . . ?
C9B N1B C13B 111.2(3) . . ?
N1B C1B H1BA 108 . . ?
N1B C1B H1BB 108 . . ?
H1BA C1B H1BB 107.3 . . ?
C2B C1B N1B 117.1(4) . . ?
C2B C1B H1BA 108 . . ?
C2B C1B H1BB 108 . . ?
C1B C2B H2BA 109.4 . . ?
C1B C2B H2BB 109.4 . . ?
H2BA C2B H2BB 108 . . ?
C3B C2B C1B 111.1(5) . . ?
C3B C2B H2BA 109.4 . . ?
C3B C2B H2BB 109.4 . . ?
C2B C3B H3BA 108.7 . . ?
C2B C3B H3BB 108.7 . . ?
C2B C3B C4B 114.4(6) . . ?
H3BA C3B H3BB 107.6 . . ?
C4B C3B H3BA 108.7 . . ?
C4B C3B H3BB 108.7 . . ?
C3B C4B H4BA 109.5 . . ?
C3B C4B H4BB 109.5 . . ?
C3B C4B H4BC 109.5 . . ?
H4BA C4B H4BB 109.5 . . ?
H4BA C4B H4BC 109.5 . . ?
H4BB C4B H4BC 109.5 . . ?
N1B C5B H5BA 108 . . ?
N1B C5B H5BB 108 . . ?
N1B C5B C6B 117.3(3) . . ?
H5BA C5B H5BB 107.2 . . ?
C6B C5B H5BA 108 . . ?
C6B C5B H5BB 108 . . ?
C5B C6B H6BA 109.9 . . ?
C5B C6B H6BB 109.9 . . ?
H6BA C6B H6BB 108.3 . . ?
C7B C6B C5B 108.9(4) . . ?
C7B C6B H6BA 109.9 . . ?
C7B C6B H6BB 109.9 . . ?
C6B C7B H7BA 109 . . ?
C6B C7B H7BB 109 . . ?
C6B C7B C8B 113.0(5) . . ?
H7BA C7B H7BB 107.8 . . ?
C8B C7B H7BA 109 . . ?
C8B C7B H7BB 109 . . ?
C7B C8B H8BA 109.5 . . ?
C7B C8B H8BB 109.5 . . ?
C7B C8B H8BC 109.5 . . ?
H8BA C8B H8BB 109.5 . . ?
H8BA C8B H8BC 109.5 . . ?
H8BB C8B H8BC 109.5 . . ?
N1B C9B H9BA 108.3 . . ?
N1B C9B H9BB 108.3 . . ?
H9BA C9B H9BB 107.4 . . ?
C10B C9B N1B 115.8(3) . . ?
C10B C9B H9BA 108.3 . . ?
C10B C9B H9BB 108.3 . . ?
C9B C10B H10C 109.6 . . ?
C9B C10B H10D 109.6 . . ?
C9B C10B C11B 110.2(4) . . ?
H10C C10B H10D 108.1 . . ?
C11B C10B H10C 109.6 . . ?
C11B C10B H10D 109.6 . . ?
C10B C11B H11C 108.6 . . ?
C10B C11B H11D 108.6 . . ?
H11C C11B H11D 107.5 . . ?
C12B C11B C10B 114.8(5) . . ?
C12B C11B H11C 108.6 . . ?
C12B C11B H11D 108.6 . . ?
C11B C12B H12D 109.5 . . ?
C11B C12B H12E 109.5 . . ?
C11B C12B H12F 109.5 . . ?
H12D C12B H12E 109.5 . . ?
H12D C12B H12F 109.5 . . ?
H12E C12B H12F 109.5 . . ?
N1B C13B H13C 108 . . ?
N1B C13B H13D 108 . . ?
H13C C13B H13D 107.3 . . ?
C14B C13B N1B 117.2(4) . . ?
C14B C13B H13C 108 . . ?
C14B C13B H13D 108 . . ?
C13B C14B H14C 110 . . ?
C13B C14B H14D 110 . . ?
C13B C14B C15B 108.6(4) . . ?
H14C C14B H14D 108.3 . . ?
C15B C14B H14C 110 . . ?
C15B C14B H14D 110 . . ?
C14B C15B H15C 109.4 . . ?
C14B C15B H15D 109.4 . . ?
H15C C15B H15D 108 . . ?
C16B C15B C14B 111.3(6) . . ?
C16B C15B H15C 109.4 . . ?
C16B C15B H15D 109.4 . . ?
C15B C16B H16D 109.5 . . ?
C15B C16B H16E 109.5 . . ?
C15B C16B H16F 109.5 . . ?
H16D C16B H16E 109.5 . . ?
H16D C16B H16F 109.5 . . ?
H16E C16B H16F 109.5 . . ?

loop_
_geom_bond_atom_site_label_1
_geom_bond_atom_site_label_2
_geom_bond_distance
_geom_bond_site_symmetry_2
_geom_bond_publ_flag
S1 O3 1.478(5) . ?
S1 C1C 1.806(10) . ?
S1 C2C 1.763(11) . ?
C1C H1CA 0.96 . ?
C1C H1CB 0.96 . ?
C1C H1CC 0.96 . ?
C2C H2CA 0.96 . ?
C2C H2CB 0.96 . ?
C2C H2CC 0.96 . ?
O2 C20 1.214(5) . ?
O1 C7 1.205(6) . ?
N1 H1 0.86 . ?
N1 C1 1.404(6) . ?
N1 C7 1.372(6) . ?
N2 H2 0.86 . ?
N2 C7 1.382(7) . ?
N2 C8 1.408(5) . ?
N3 H3 0.86 . ?
N3 C17 1.407(5) . ?
N3 C20 1.361(6) . ?
N4 H4 0.86 . ?
N4 C20 1.374(5) . ?
N4 C21 1.401(6) . ?
C1 C2 1.369(8) . ?
C1 C6 1.391(9) . ?
C2 H2A 0.93 . ?
C2 C3 1.402(9) . ?
C3 H3A 0.93 . ?
C3 C4 1.345(13) . ?
C4 H4A 0.93 . ?
C4 C5 1.368(13) . ?
C5 H5 0.93 . ?
C5 C6 1.363(9) . ?
C6 H6 0.93 . ?
C8 C9 1.386(6) . ?
C8 C13 1.393(7) . ?
C9 H9 0.93 . ?
C9 C10 1.398(6) . ?
C10 H10 0.93 . ?
C10 C11 1.409(7) . ?
C11 C12 1.399(6) . ?
C11 C14 1.479(5) . ?
C12 H12 0.93 . ?
C12 C13 1.380(6) . ?
C13 H13 0.93 . ?
C14 C15 1.385(6) . ?
C14 C19 1.391(6) . ?
C15 H15 0.93 . ?
C15 C16 1.398(6) . ?
C16 H16 0.93 . ?
C16 C17 1.384(6) . ?
C17 C18 1.388(6) . ?
C18 H18 0.93 . ?
C18 C19 1.387(7) . ?
C19 H19 0.93 . ?
C21 C22 1.382(7) . ?
C21 C26 1.380(6) . ?
C22 H22 0.93 . ?
C22 C23 1.387(7) . ?
C23 H23 0.93 . ?
C23 C24 1.384(8) . ?
C24 H24 0.93 . ?
C24 C25 1.350(9) . ?
C25 H25 0.93 . ?
C25 C26 1.382(7) . ?
C26 H26 0.93 . ?
N1A C1A 1.529(6) . ?
N1A C5A 1.524(6) . ?
N1A C9A 1.529(5) . ?
N1A C13A 1.512(6) . ?
C1A H1AA 0.97 . ?
C1A H1AB 0.97 . ?
C1A C2A 1.508(7) . ?
C2A H2AA 0.97 . ?
C2A H2AB 0.97 . ?
C2A C3A 1.504(8) . ?
C3A H3AA 0.97 . ?
C3A H3AB 0.97 . ?
C3A C4A 1.503(7) . ?
C4A H4AA 0.96 . ?
C4A H4AB 0.96 . ?
C4A H4AC 0.96 . ?
C5A H5AA 0.97 . ?
C5A H5AB 0.97 . ?
C5A C6A 1.507(6) . ?
C6A H6AA 0.97 . ?
C6A H6AB 0.97 . ?
C6A C7A 1.517(8) . ?
C7A H7AA 0.97 . ?
C7A H7AB 0.97 . ?
C7A C8A 1.509(9) . ?
C8A H8AA 0.96 . ?
C8A H8AB 0.96 . ?
C8A H8AC 0.96 . ?
C9A H9AA 0.97 . ?
C9A H9AB 0.97 . ?
C9A C10A 1.514(7) . ?
C10A H10A 0.97 . ?
C10A H10B 0.97 . ?
C10A C11A 1.512(6) . ?
C11A H11A 0.97 . ?
C11A H11B 0.97 . ?
C11A C12A 1.502(9) . ?
C12A H12A 0.96 . ?
C12A H12B 0.96 . ?
C12A H12C 0.96 . ?
C13A H13A 0.97 . ?
C13A H13B 0.97 . ?
C13A C14A 1.513(6) . ?
C14A H14A 0.97 . ?
C14A H14B 0.97 . ?
C14A C15A 1.503(7) . ?
C15A H15A 0.97 . ?
C15A H15B 0.97 . ?
C15A C16A 1.522(8) . ?
C16A H16A 0.96 . ?
C16A H16B 0.96 . ?
C16A H16C 0.96 . ?
N1B C1B 1.513(5) . ?
N1B C5B 1.514(5) . ?
N1B C9B 1.515(5) . ?
N1B C13B 1.519(5) . ?
C1B H1BA 0.97 . ?
C1B H1BB 0.97 . ?
C1B C2B 1.512(6) . ?
C2B H2BA 0.97 . ?
C2B H2BB 0.97 . ?
C2B C3B 1.499(7) . ?
C3B H3BA 0.97 . ?
C3B H3BB 0.97 . ?
C3B C4B 1.517(8) . ?
C4B H4BA 0.96 . ?
C4B H4BB 0.96 . ?
C4B H4BC 0.96 . ?
C5B H5BA 0.97 . ?
C5B H5BB 0.97 . ?
C5B C6B 1.524(6) . ?
C6B H6BA 0.97 . ?
C6B H6BB 0.97 . ?
C6B C7B 1.513(7) . ?
C7B H7BA 0.97 . ?
C7B H7BB 0.97 . ?
C7B C8B 1.516(8) . ?
C8B H8BA 0.96 . ?
C8B H8BB 0.96 . ?
C8B H8BC 0.96 . ?
C9B H9BA 0.97 . ?
C9B H9BB 0.97 . ?
C9B C10B 1.512(6) . ?
C10B H10C 0.97 . ?
C10B H10D 0.97 . ?
C10B C11B 1.514(7) . ?
C11B H11C 0.97 . ?
C11B H11D 0.97 . ?
C11B C12B 1.505(7) . ?
C12B H12D 0.96 . ?
C12B H12E 0.96 . ?
C12B H12F 0.96 . ?
C13B H13C 0.97 . ?
C13B H13D 0.97 . ?
C13B C14B 1.504(6) . ?
C14B H14C 0.97 . ?
C14B H14D 0.97 . ?
C14B C15B 1.539(7) . ?
C15B H15C 0.97 . ?
C15B H15D 0.97 . ?
C15B C16B 1.502(9) . ?
C16B H16D 0.96 . ?
C16B H16E 0.96 . ?
C16B H16F 0.96 . ?

loop_
_geom_torsion_atom_site_label_1
_geom_torsion_atom_site_label_2
_geom_torsion_atom_site_label_3
_geom_torsion_atom_site_label_4
_geom_torsion
_geom_torsion_site_symmetry_1
_geom_torsion_site_symmetry_2
_geom_torsion_site_symmetry_3
_geom_torsion_site_symmetry_4
_geom_torsion_publ_flag
N1 C1 C2 C3 179.6(6) . . . . ?
N1 C1 C6 C5 179.7(5) . . . . ?
N2 C8 C9 C10 179.4(4) . . . . ?
N2 C8 C13 C12 -179.0(4) . . . . ?
N3 C17 C18 C19 -176.3(5) . . . . ?
N4 C21 C22 C23 177.5(5) . . . . ?
N4 C21 C26 C25 -178.3(4) . . . . ?
C1 N1 C7 O1 1.8(8) . . . . ?
C1 N1 C7 N2 -178.3(4) . . . . ?
C1 C2 C3 C4 0.0(11) . . . . ?
C2 C1 C6 C5 -0.3(8) . . . . ?
C2 C3 C4 C5 1.0(12) . . . . ?
C3 C4 C5 C6 -1.7(12) . . . . ?
C4 C5 C6 C1 1.4(11) . . . . ?
C6 C1 C2 C3 -0.4(9) . . . . ?
C7 N1 C1 C2 -175.5(5) . . . . ?
C7 N1 C1 C6 4.5(8) . . . . ?
C7 N2 C8 C9 13.2(6) . . . . ?
C7 N2 C8 C13 -168.6(4) . . . . ?
C8 N2 C7 O1 5.0(7) . . . . ?
C8 N2 C7 N1 -174.9(4) . . . . ?
C8 C9 C10 C11 -0.9(6) . . . . ?
C9 C8 C13 C12 -0.7(6) . . . . ?
C9 C10 C11 C12 0.1(6) . . . . ?
C9 C10 C11 C14 177.9(4) . . . . ?
C10 C11 C12 C13 0.4(6) . . . . ?
C10 C11 C14 C15 11.1(6) . . . . ?
C10 C11 C14 C19 -167.4(4) . . . . ?
C11 C12 C13 C8 -0.1(6) . . . . ?
C11 C14 C15 C16 -178.0(4) . . . . ?
C11 C14 C19 C18 178.1(4) . . . . ?
C12 C11 C14 C15 -171.2(4) . . . . ?
C12 C11 C14 C19 10.3(6) . . . . ?
C13 C8 C9 C10 1.2(6) . . . . ?
C14 C11 C12 C13 -177.4(4) . . . . ?
C14 C15 C16 C17 -0.3(8) . . . . ?
C15 C14 C19 C18 -0.5(7) . . . . ?
C15 C16 C17 N3 176.2(4) . . . . ?
C15 C16 C17 C18 -0.2(7) . . . . ?
C16 C17 C18 C19 0.3(7) . . . . ?
C17 N3 C20 O2 8.3(7) . . . . ?
C17 N3 C20 N4 -172.0(4) . . . . ?
C17 C18 C19 C14 0.1(8) . . . . ?
C19 C14 C15 C16 0.6(7) . . . . ?
C20 N3 C17 C16 11.0(7) . . . . ?
C20 N3 C17 C18 -172.6(4) . . . . ?
C20 N4 C21 C22 2.9(8) . . . . ?
C20 N4 C21 C26 -178.3(4) . . . . ?
C21 N4 C20 O2 0.9(8) . . . . ?
C21 N4 C20 N3 -178.8(4) . . . . ?
C21 C22 C23 C24 2.1(10) . . . . ?
C22 C21 C26 C25 0.6(7) . . . . ?
C22 C23 C24 C25 -2.3(11) . . . . ?
C23 C24 C25 C26 1.6(10) . . . . ?
C24 C25 C26 C21 -0.7(8) . . . . ?
C26 C21 C22 C23 -1.2(8) . . . . ?
N1A C1A C2A C3A -179.6(5) . . . . ?
N1A C5A C6A C7A 173.7(5) . . . . ?
N1A C9A C10A C11A -176.1(5) . . . . ?
N1A C13A C14A C15A 176.8(4) . . . . ?
C1A N1A C5A C6A -59.7(5) . . . . ?
C1A N1A C9A C10A -175.5(4) . . . . ?
C1A N1A C13A C14A 60.6(5) . . . . ?
C1A C2A C3A C4A 179.4(6) . . . . ?
C5A N1A C1A C2A -55.6(5) . . . . ?
C5A N1A C9A C10A 63.5(5) . . . . ?
C5A N1A C13A C14A -178.3(4) . . . . ?
C5A C6A C7A C8A -179.9(6) . . . . ?
C9A N1A C1A C2A -176.6(4) . . . . ?
C9A N1A C5A C6A 58.2(5) . . . . ?
C9A N1A C13A C14A -57.2(5) . . . . ?
C9A C10A C11A C12A -177.6(5) . . . . ?
C13A N1A C1A C2A 62.5(5) . . . . ?
C13A N1A C5A C6A 179.2(4) . . . . ?
C13A N1A C9A C10A -54.6(5) . . . . ?
C13A C14A C15A C16A -179.8(5) . . . . ?
N1B C1B C2B C3B 179.9(5) . . . . ?
N1B C5B C6B C7B -179.0(4) . . . . ?
N1B C9B C10B C11B 178.2(4) . . . . ?
N1B C13B C14B C15B -174.3(4) . . . . ?
C1B N1B C5B C6B 57.9(5) . . . . ?
C1B N1B C9B C10B 174.7(4) . . . . ?
C1B N1B C13B C14B -61.7(5) . . . . ?
C1B C2B C3B C4B 178.0(7) . . . . ?
C5B N1B C1B C2B 52.8(5) . . . . ?
C5B N1B C9B C10B -63.2(5) . . . . ?
C5B N1B C13B C14B 177.9(4) . . . . ?
C5B C6B C7B C8B -178.0(5) . . . . ?
C9B N1B C1B C2B 175.0(4) . . . . ?
C9B N1B C5B C6B -61.5(5) . . . . ?
C9B N1B C13B C14B 57.2(5) . . . . ?
C9B C10B C11B C12B 177.0(5) . . . . ?
C13B N1B C1B C2B -63.6(5) . . . . ?
C13B N1B C5B C6B 178.0(4) . . . . ?
C13B N1B C9B C10B 53.4(5) . . . . ?
C13B C14B C15B C16B -177.6(5) . . . . ?
